data_2207039
loop_
_publ_author_name
'Wang, Yu-Cheng'
'Wang, Xiang-Shan'
'Zeng, Zhao-Sen'
'Shi, Da-Qing'

_publ_section_title
;
 Ethyl
 5-cyano-4-(2,3-dimethoxyphenyl)-2-methyl-6-oxopyridine-3-carboxylate
;
_journal_issue 10
_journal_name_full 'Acta Crystallographica Section E'
_journal_page_first o3261
_journal_page_last o3263
_journal_paper_doi 10.1107/S1600536805028679
_journal_volume 61
_journal_year 2005
_chemical_formula_moiety 'C18 H18 N2 O5'
_chemical_formula_sum 'C18 H18 N2 O5'
_chemical_formula_weight 342.34
_chemical_melting_point 514.0(10)
_chemical_name_systematic
;
Ethyl 2-methyl-4-(2,3-dimethoxylphenyl)-5-cyano-6-oxo-
pyridin-3-carboxylate
;
_space_group_IT_number 14
_symmetry_cell_setting monoclinic
_symmetry_space_group_name_Hall '-P 2ybc'
_symmetry_space_group_name_H-M 'P 1 21/c 1'
_atom_sites_solution_hydrogens geom
_atom_sites_solution_primary direct
_atom_sites_solution_secondary difmap
_cell_angle_alpha 90.00
_cell_angle_beta 100.143(2)
_cell_angle_gamma 90.00
_cell_formula_units_Z 4
_cell_length_a 15.2031(14)
_cell_length_b 7.5946(7)
_cell_length_c 15.1270(14)
_cell_measurement_reflns_used 2339
_cell_measurement_temperature 292(2)
_cell_measurement_theta_max 25.02
_cell_measurement_theta_min 2.72
_cell_volume 1719.3(3)
_computing_cell_refinement 'SAINT (Bruker, 1999)'
_computing_data_collection 'SMART (Bruker, 1998)'
_computing_data_reduction SAINT
_computing_molecular_graphics 'SHELXTL (Bruker, 1999)'
_computing_publication_material SHELXTL
_computing_structure_refinement 'SHELXL97 (Sheldrick, 1997)'
_computing_structure_solution 'SHELXS97 (Sheldrick, 1997)'
_diffrn_ambient_temperature 292(2)
_diffrn_measured_fraction_theta_full 0.998
_diffrn_measured_fraction_theta_max 0.998
_diffrn_measurement_device_type 'Bruker SMART CCD area detector'
_diffrn_measurement_method '\f and \w scans'
_diffrn_radiation_monochromator graphite
_diffrn_radiation_source 'fine-focus sealed tube'
_diffrn_radiation_type MoK\a
_diffrn_radiation_wavelength 0.71073
_diffrn_reflns_av_R_equivalents 0.0257
_diffrn_reflns_av_sigmaI/netI 0.0360
_diffrn_reflns_limit_h_max 18
_diffrn_reflns_limit_h_min -18
_diffrn_reflns_limit_k_max 9
_diffrn_reflns_limit_k_min -8
_diffrn_reflns_limit_l_max 18
_diffrn_reflns_limit_l_min -15
_diffrn_reflns_number 8803
_diffrn_reflns_theta_full 26.00
_diffrn_reflns_theta_max 26.00
_diffrn_reflns_theta_min 2.72
_exptl_absorpt_coefficient_mu 0.098
_exptl_absorpt_correction_type none
_exptl_crystal_colour colorless
_exptl_crystal_density_diffrn 1.323
_exptl_crystal_density_method 'not measured'
_exptl_crystal_description block
_exptl_crystal_F_000 720
_exptl_crystal_size_max 0.2
_exptl_crystal_size_mid 0.1
_exptl_crystal_size_min 0.1
_refine_diff_density_max 0.265
_refine_diff_density_min -0.157
_refine_ls_extinction_method none
_refine_ls_goodness_of_fit_ref 1.070
_refine_ls_hydrogen_treatment constr
_refine_ls_matrix_type full
_refine_ls_number_parameters 226
_refine_ls_number_reflns 3379
_refine_ls_number_restraints 0
_refine_ls_restrained_S_all 1.070
_refine_ls_R_factor_all 0.0622
_refine_ls_R_factor_gt 0.0466
_refine_ls_shift/su_max 0.000
_refine_ls_shift/su_mean 0.000
_refine_ls_structure_factor_coef Fsqd
_refine_ls_weighting_details 'calc w=1/[\s^2^(Fo^2^)+(0.0722P)^2^+0.1609P] where P=(Fo^2^+2Fc^2^)/3'
_refine_ls_weighting_scheme calc
_refine_ls_wR_factor_gt 0.1299
_refine_ls_wR_factor_ref 0.1372
_reflns_number_gt 2559
_reflns_number_total 3379
_reflns_threshold_expression I>2\s(I)
_cod_data_source_file ob6584.cif
_cod_data_source_block I
_cod_depositor_comments
;
The following automatic conversions were performed:
'_symmetry_cell_setting' value 'Monoclinic' changed to 'monoclinic'
according to '/home/saulius/struct/CIF-dictionaries/cif_core.dic'
dictionary named 'cif_core.dic' version 2.4.1 from 2010-06-29.

Automatic conversion script
Id: cif_fix_enum 1527 2010-12-29 10:47:43Z saulius 

The following automatic conversions were performed:

'_chemical_melting_point' value '513-515' was changed to '514.0(10)'
- the average value was taken and precision was estimated.

Automatic conversion script
Id: cif_fix_values 1646 2011-03-28 12:23:43Z adriana 

The following automatic conversions were performed:

'_chemical_melting_point' value '513-515' was changed to '514.0(10)'
- the average value was taken and precision was
estimated.

'_symmetry_cell_setting' value 'Monoclinic' changed to
'monoclinic' according to
/home/saulius/struct/CIF-dictionaries/cif_core.dic dictionary named
'cif_core.dic' version 2.4.1 from 2010-06-29.

Automatic conversion script
Id: cif_fix_values 1715 2011-07-08 13:25:40Z adriana 
;
_cod_original_sg_symbol_H-M P21/c
_cod_database_code 2207039
_cod_database_fobs_code 2207039

loop_
_symmetry_equiv_pos_as_xyz
'x, y, z'
'-x, y+1/2, -z+1/2'
'-x, -y, -z'
'x, -y-1/2, z-1/2'

loop_
_atom_site_label
_atom_site_fract_x
_atom_site_fract_y
_atom_site_fract_z
_atom_site_U_iso_or_equiv
_atom_site_adp_type
_atom_site_calc_flag
_atom_site_refinement_flags
_atom_site_occupancy
_atom_site_type_symbol
C1 0.40899(10) 1.3222(2) 0.43955(11) 0.0430(4) Uani d . 1 C
C2 0.34531(10) 1.1906(2) 0.40264(11) 0.0412(4) Uani d . 1 C
C3 0.32290(10) 1.0534(2) 0.45385(11) 0.0405(4) Uani d . 1 C
C4 0.36887(11) 1.0329(2) 0.54334(11) 0.0456(4) Uani d . 1 C
C5 0.43235(11) 1.1546(2) 0.57887(12) 0.0464(4) Uani d . 1 C
C6 0.30640(11) 1.2085(2) 0.30983(12) 0.0441(4) Uani d . 1 C
C7 0.35129(12) 0.8795(3) 0.59942(12) 0.0541(5) Uani d . 1 C
C8 0.23996(17) 0.7002(3) 0.64431(16) 0.0776(7) Uani d . 1 C
H8A 0.2571 0.7082 0.7091 0.093 Uiso calc R 1 H
H8B 0.2694 0.5987 0.6237 0.093 Uiso calc R 1 H
C9 0.14130(17) 0.6825(3) 0.61880(18) 0.0881(8) Uani d . 1 C
H9A 0.1221 0.5777 0.6454 0.132 Uiso calc R 1 H
H9B 0.1252 0.6751 0.5546 0.132 Uiso calc R 1 H
H9C 0.1129 0.7832 0.6399 0.132 Uiso calc R 1 H
C10 0.48522(13) 1.1515(3) 0.67227(13) 0.0631(5) Uani d . 1 C
H10A 0.5248 1.2509 0.6807 0.095 Uiso calc R 1 H
H10B 0.5195 1.0448 0.6812 0.095 Uiso calc R 1 H
H10C 0.4453 1.1569 0.7148 0.095 Uiso calc R 1 H
C11 0.25205(10) 0.9258(2) 0.41475(10) 0.0405(4) Uani d . 1 C
C12 0.16453(10) 0.9831(2) 0.39121(10) 0.0384(4) Uani d . 1 C
C13 0.09645(11) 0.8634(2) 0.35838(11) 0.0444(4) Uani d . 1 C
C14 0.11747(13) 0.6886(2) 0.34890(13) 0.0551(5) Uani d . 1 C
H14A 0.0727 0.6083 0.3269 0.066 Uiso calc R 1 H
C15 0.20513(14) 0.6326(3) 0.37206(14) 0.0597(5) Uani d . 1 C
H15A 0.2188 0.5145 0.3654 0.072 Uiso calc R 1 H
C16 0.27223(12) 0.7487(2) 0.40471(13) 0.0524(5) Uani d . 1 C
H16A 0.3309 0.7094 0.4201 0.063 Uiso calc R 1 H
C17 0.11538(15) 1.1994(3) 0.48155(16) 0.0698(6) Uani d . 1 C
H17A 0.1024 1.3230 0.4830 0.105 Uiso calc R 1 H
H17B 0.1618 1.1702 0.5311 0.105 Uiso calc R 1 H
H17C 0.0626 1.1330 0.4859 0.105 Uiso calc R 1 H
C18 -0.05858(13) 0.8161(3) 0.30424(15) 0.0657(6) Uani d . 1 C
H18A -0.1137 0.8807 0.2921 0.099 Uiso calc R 1 H
H18B -0.0627 0.7266 0.3481 0.099 Uiso calc R 1 H
H18C -0.0475 0.7622 0.2498 0.099 Uiso calc R 1 H
N1 0.44813(9) 1.29320(19) 0.52732(10) 0.0477(4) Uani d . 1 N
H1A 0.4862 1.3702 0.5519 0.057 Uiso calc R 1 H
N2 0.27760(11) 1.2211(2) 0.23497(12) 0.0656(5) Uani d . 1 N
O1 0.42765(8) 1.45469(16) 0.39909(8) 0.0525(3) Uani d . 1 O
O2 0.40881(11) 0.7845(2) 0.63687(13) 0.0896(6) Uani d . 1 O
O3 0.26547(9) 0.85995(17) 0.60199(9) 0.0570(4) Uani d . 1 O
O4 0.14408(7) 1.15804(14) 0.39973(8) 0.0461(3) Uani d . 1 O
O5 0.01266(8) 0.93290(17) 0.33772(9) 0.0571(4) Uani d . 1 O

loop_
_atom_site_aniso_label
_atom_site_aniso_U_11
_atom_site_aniso_U_22
_atom_site_aniso_U_33
_atom_site_aniso_U_12
_atom_site_aniso_U_13
_atom_site_aniso_U_23
C1 0.0337(8) 0.0416(10) 0.0515(10) 0.0016(7) 0.0009(7) -0.0033(7)
C2 0.0352(8) 0.0389(9) 0.0471(9) 0.0025(7) 0.0007(7) -0.0018(7)
C3 0.0353(8) 0.0369(9) 0.0475(9) 0.0036(7) 0.0023(7) -0.0021(7)
C4 0.0407(8) 0.0455(10) 0.0476(9) 0.0006(8) -0.0004(7) 0.0012(7)
C5 0.0371(8) 0.0499(10) 0.0497(10) 0.0023(8) 0.0005(7) -0.0015(8)
C6 0.0411(9) 0.0394(9) 0.0496(10) -0.0029(7) 0.0022(7) 0.0005(7)
C7 0.0530(10) 0.0551(11) 0.0489(10) -0.0004(9) -0.0057(8) 0.0055(8)
C8 0.0975(18) 0.0661(14) 0.0700(14) -0.0113(13) 0.0170(12) 0.0216(11)
C9 0.1015(19) 0.0786(18) 0.0890(18) -0.0343(15) 0.0305(15) 0.0021(13)
C10 0.0518(11) 0.0794(15) 0.0523(11) -0.0077(10) -0.0065(9) -0.0041(10)
C11 0.0442(9) 0.0362(9) 0.0390(8) -0.0020(7) 0.0016(7) -0.0003(6)
C12 0.0442(9) 0.0322(8) 0.0365(8) -0.0023(7) 0.0006(7) 0.0000(6)
C13 0.0448(9) 0.0448(10) 0.0410(9) -0.0053(8) 0.0005(7) -0.0010(7)
C14 0.0629(12) 0.0437(11) 0.0563(11) -0.0152(9) 0.0036(9) -0.0104(8)
C15 0.0705(12) 0.0350(10) 0.0718(13) 0.0013(9) 0.0080(10) -0.0099(9)
C16 0.0518(10) 0.0399(10) 0.0639(12) 0.0060(8) 0.0057(9) -0.0036(8)
C17 0.0818(15) 0.0545(13) 0.0757(14) 0.0071(11) 0.0214(11) -0.0120(10)
C18 0.0517(11) 0.0715(15) 0.0681(13) -0.0222(10) -0.0058(9) -0.0032(10)
N1 0.0385(7) 0.0473(9) 0.0532(9) -0.0067(6) -0.0029(6) -0.0051(7)
N2 0.0654(10) 0.0727(12) 0.0546(10) -0.0046(9) -0.0010(8) 0.0033(8)
O1 0.0480(7) 0.0434(7) 0.0619(8) -0.0079(6) -0.0017(6) 0.0047(6)
O2 0.0730(10) 0.0874(12) 0.0991(12) 0.0109(9) -0.0103(9) 0.0411(10)
O3 0.0605(8) 0.0515(8) 0.0581(8) -0.0057(6) 0.0082(6) 0.0114(6)
O4 0.0456(6) 0.0347(7) 0.0553(7) 0.0011(5) 0.0016(5) 0.0005(5)
O5 0.0409(6) 0.0525(8) 0.0718(9) -0.0097(6) -0.0072(6) -0.0029(6)

loop_
_atom_type_symbol
_atom_type_description
_atom_type_scat_dispersion_real
_atom_type_scat_dispersion_imag
_atom_type_scat_source
C C 0.0033 0.0016 'International Tables Vol C Tables 4.2.6.8 and 6.1.1.4'
H H 0.0000 0.0000 'International Tables Vol C Tables 4.2.6.8 and 6.1.1.4'
N N 0.0061 0.0033 'International Tables Vol C Tables 4.2.6.8 and 6.1.1.4'
O O 0.0106 0.0060 'International Tables Vol C Tables 4.2.6.8 and 6.1.1.4'

loop_
_geom_angle_atom_site_label_1
_geom_angle_atom_site_label_2
_geom_angle_atom_site_label_3
_geom_angle
_geom_angle_publ_flag
O1 C1 N1 120.73(14) ?
O1 C1 C2 124.92(15) ?
N1 C1 C2 114.33(15) y
C3 C2 C6 121.57(14) ?
C3 C2 C1 121.70(15) y
C6 C2 C1 116.73(15) ?
C2 C3 C4 119.42(14) y
C2 C3 C11 120.11(14) ?
C4 C3 C11 120.46(14) ?
C5 C4 C3 119.53(16) y
C5 C4 C7 119.07(15) ?
C3 C4 C7 121.39(15) ?
N1 C5 C4 118.67(15) y
N1 C5 C10 115.76(15) ?
C4 C5 C10 125.54(16) ?
N2 C6 C2 178.00(18) ?
O2 C7 O3 124.17(19) ?
O2 C7 C4 123.41(18) ?
O3 C7 C4 112.41(15) ?
O3 C8 C9 107.19(19) ?
O3 C8 H8A 110.3 ?
C9 C8 H8A 110.3 ?
O3 C8 H8B 110.3 ?
C9 C8 H8B 110.3 ?
H8A C8 H8B 108.5 ?
C8 C9 H9A 109.5 ?
C8 C9 H9B 109.5 ?
H9A C9 H9B 109.5 ?
C8 C9 H9C 109.5 ?
H9A C9 H9C 109.5 ?
H9B C9 H9C 109.5 ?
C5 C10 H10A 109.5 ?
C5 C10 H10B 109.5 ?
H10A C10 H10B 109.5 ?
C5 C10 H10C 109.5 ?
H10A C10 H10C 109.5 ?
H10B C10 H10C 109.5 ?
C12 C11 C16 119.65(15) ?
C12 C11 C3 119.47(14) ?
C16 C11 C3 120.84(15) ?
O4 C12 C11 120.10(13) ?
O4 C12 C13 119.65(14) ?
C11 C12 C13 120.25(15) ?
O5 C13 C14 124.99(15) ?
O5 C13 C12 115.60(15) ?
C14 C13 C12 119.41(16) ?
C13 C14 C15 120.02(17) ?
C13 C14 H14A 120.0 ?
C15 C14 H14A 120.0 ?
C16 C15 C14 121.00(18) ?
C16 C15 H15A 119.5 ?
C14 C15 H15A 119.5 ?
C15 C16 C11 119.68(17) ?
C15 C16 H16A 120.2 ?
C11 C16 H16A 120.2 ?
O4 C17 H17A 109.5 ?
O4 C17 H17B 109.5 ?
H17A C17 H17B 109.5 ?
O4 C17 H17C 109.5 ?
H17A C17 H17C 109.5 ?
H17B C17 H17C 109.5 ?
O5 C18 H18A 109.5 ?
O5 C18 H18B 109.5 ?
H18A C18 H18B 109.5 ?
O5 C18 H18C 109.5 ?
H18A C18 H18C 109.5 ?
H18B C18 H18C 109.5 ?
C5 N1 C1 126.15(14) y
C5 N1 H1A 116.9 ?
C1 N1 H1A 116.9 ?
C7 O3 C8 116.59(16) ?
C12 O4 C17 113.89(14) ?
C13 O5 C18 117.53(14) ?

loop_
_geom_bond_atom_site_label_1
_geom_bond_atom_site_label_2
_geom_bond_distance
_geom_bond_publ_flag
C1 O1 1.236(2) ?
C1 N1 1.374(2) y
C1 C2 1.435(2) y
C2 C3 1.376(2) y
C2 C6 1.431(2) ?
C3 C4 1.419(2) y
C3 C11 1.492(2) ?
C4 C5 1.376(2) y
C4 C7 1.493(3) ?
C5 N1 1.356(2) y
C5 C10 1.497(2) ?
C6 N2 1.144(2) ?
C7 O2 1.196(2) ?
C7 O3 1.321(2) ?
C8 O3 1.456(2) ?
C8 C9 1.488(3) ?
C8 H8A 0.9700 ?
C8 H8B 0.9700 ?
C9 H9A 0.9600 ?
C9 H9B 0.9600 ?
C9 H9C 0.9600 ?
C10 H10A 0.9600 ?
C10 H10B 0.9600 ?
C10 H10C 0.9600 ?
C11 C12 1.385(2) ?
C11 C16 1.394(2) ?
C12 O4 1.3761(19) ?
C12 C13 1.401(2) ?
C13 O5 1.363(2) ?
C13 C14 1.379(3) ?
C14 C15 1.384(3) ?
C14 H14A 0.9300 ?
C15 C16 1.373(3) ?
C15 H15A 0.9300 ?
C16 H16A 0.9300 ?
C17 O4 1.418(2) ?
C17 H17A 0.9600 ?
C17 H17B 0.9600 ?
C17 H17C 0.9600 ?
C18 O5 1.422(2) ?
C18 H18A 0.9600 ?
C18 H18B 0.9600 ?
C18 H18C 0.9600 ?
N1 H1A 0.8600 ?

loop_
_geom_hbond_atom_site_label_D
_geom_hbond_atom_site_label_H
_geom_hbond_atom_site_label_A
_geom_hbond_site_symmetry_A
_geom_hbond_distance_DH
_geom_hbond_distance_HA
_geom_hbond_distance_DA
_geom_hbond_angle_DHA
C16 H16A O1 1_545 0.93 2.48 3.2630(10) 141
N1 H1A O1 3_686 0.86 1.92 2.780(2) 177

loop_
_geom_torsion_atom_site_label_1
_geom_torsion_atom_site_label_2
_geom_torsion_atom_site_label_3
_geom_torsion_atom_site_label_4
_geom_torsion
_geom_torsion_publ_flag
O1 C1 C2 C3 -174.95(16) ?
N1 C1 C2 C3 3.4(2) y
O1 C1 C2 C6 5.2(2) ?
N1 C1 C2 C6 -176.37(14) ?
C6 C2 C3 C4 174.61(15) ?
C1 C2 C3 C4 -5.2(2) y
C6 C2 C3 C11 -4.2(2) ?
C1 C2 C3 C11 175.96(14) ?
C2 C3 C4 C5 2.8(2) y
C11 C3 C4 C5 -178.31(15) ?
C2 C3 C4 C7 -175.82(16) ?
C11 C3 C4 C7 3.0(2) ?
C3 C4 C5 N1 1.1(2) y
C7 C4 C5 N1 179.75(16) ?
C3 C4 C5 C10 179.17(16) ?
C7 C4 C5 C10 -2.1(3) ?
C5 C4 C7 O2 -51.8(3) ?
C3 C4 C7 O2 126.9(2) ?
C5 C4 C7 O3 128.92(17) ?
C3 C4 C7 O3 -52.4(2) yes
C2 C3 C11 C12 -65.9(2) yes
C4 C3 C11 C12 115.23(17) ?
C2 C3 C11 C16 116.45(18) ?
C4 C3 C11 C16 -62.4(2) ?
C16 C11 C12 O4 -179.13(15) ?
C3 C11 C12 O4 3.2(2) ?
C16 C11 C12 C13 0.7(2) ?
C3 C11 C12 C13 -176.97(14) ?
O4 C12 C13 O5 -0.6(2) ?
C11 C12 C13 O5 179.60(14) ?
O4 C12 C13 C14 179.18(15) ?
C11 C12 C13 C14 -0.6(2) ?
O5 C13 C14 C15 179.99(17) ?
C12 C13 C14 C15 0.2(3) ?
C13 C14 C15 C16 0.1(3) ?
C14 C15 C16 C11 0.0(3) ?
C12 C11 C16 C15 -0.3(3) ?
C3 C11 C16 C15 177.27(17) ?
C4 C5 N1 C1 -2.9(3) y
C10 C5 N1 C1 178.79(16) ?
O1 C1 N1 C5 179.16(16) ?
C2 C1 N1 C5 0.7(2) y
O2 C7 O3 C8 -7.7(3) ?
C4 C7 O3 C8 171.60(17) ?
C9 C8 O3 C7 -165.37(19) ?
C11 C12 O4 C17 -95.16(18) ?
C13 C12 O4 C17 85.03(19) ?
C14 C13 O5 C18 0.3(3) ?
C12 C13 O5 C18 -179.93(15) ?

loop_
_cod_related_entry_id
_cod_related_entry_database
_cod_related_entry_code
1 ChemSpider 21128750
